data_4115164
loop_
_publ_author_name
'Alexander A. Tishkov'
'Alexander D. Dilman'
'Valery I. Faustov'
'Arsenij A. Birukov'
'Konstantin S. Lysenko'
'Paul A. Belyakov'
'Sema L. Ioffe'
'Yury A. Strelenko'
'Michael Yu. Antipin'

_publ_section_title
;
 Structure and Stereodynamics of N,N-Bis(silyloxy)enamines
;
_journal_name_full 'Journal of the American Chemical Society'
_journal_page_first 11358
_journal_page_last 11367
_journal_paper_doi 10.1021/ja026548i
_journal_volume 124
_journal_year 2002
_chemical_formula_moiety 'C10 H12 N2 O2'
_chemical_formula_sum 'C10 H12 N2 O2'
_chemical_formula_weight 192.22
_chemical_melting_point 413(2)
_chemical_name_systematic
; 
b-N,N-(Dimethylamino)-4-nitrostyrene 
;
_space_group_IT_number 2
_symmetry_cell_setting triclinic
_symmetry_space_group_name_Hall '-P 1'
_symmetry_space_group_name_H-M 'P -1'
_atom_sites_solution_hydrogens geom
_atom_sites_solution_primary direct
_atom_sites_solution_secondary difmap
_audit_creation_method SHELXL-97
_cell_angle_alpha 73.199(4)
_cell_angle_beta 76.044(5)
_cell_angle_gamma 70.494(4)
_cell_formula_units_Z 4
_cell_length_a 9.234(2)
_cell_length_b 9.254(2)
_cell_length_c 12.706(3)
_cell_measurement_reflns_used 999
_cell_measurement_temperature 110(2)
_cell_measurement_theta_max 25
_cell_measurement_theta_min 4
_cell_volume 967.1(4)
_computing_cell_refinement 'Bruker SMART'
_computing_data_collection 'Bruker SMART'
_computing_data_reduction 'Bruker SHELXTL'
_computing_molecular_graphics 'Bruker SHELXTL'
_computing_publication_material 'Bruker SHELXTL'
_computing_structure_refinement 'SHELXL-97 (Sheldrick, 1997)'
_computing_structure_solution 'SHELXS-97 (Sheldrick, 1990)'
_diffrn_ambient_temperature 110(2)
_diffrn_measured_fraction_theta_full 0.982
_diffrn_measured_fraction_theta_max 0.982
_diffrn_measurement_device_type 'CCD area detector'
_diffrn_measurement_method 'phi and omega scans'
_diffrn_radiation_monochromator graphite
_diffrn_radiation_source 'fine-focus sealed tube'
_diffrn_radiation_type MoK\a
_diffrn_radiation_wavelength 0.71073
_diffrn_reflns_av_R_equivalents 0.0404
_diffrn_reflns_av_sigmaI/netI 0.0344
_diffrn_reflns_limit_h_max 10
_diffrn_reflns_limit_h_min -10
_diffrn_reflns_limit_k_max 11
_diffrn_reflns_limit_k_min -11
_diffrn_reflns_limit_l_max 15
_diffrn_reflns_limit_l_min -15
_diffrn_reflns_number 7865
_diffrn_reflns_theta_full 25.02
_diffrn_reflns_theta_max 25.02
_diffrn_reflns_theta_min 2.60
_exptl_absorpt_coefficient_mu 0.094
_exptl_absorpt_correction_T_max 0.926
_exptl_absorpt_correction_T_min 0.689
_exptl_absorpt_correction_type multi-scan
_exptl_absorpt_process_details 'SADABS(Sheldrick, 1998a)'
_exptl_crystal_colour red
_exptl_crystal_density_diffrn 1.320
_exptl_crystal_description plate
_exptl_crystal_F_000 408
_exptl_crystal_size_max 0.2
_exptl_crystal_size_mid 0.35
_exptl_crystal_size_min 0.45
_refine_diff_density_max 0.540
_refine_diff_density_min -0.431
_refine_diff_density_rms 0.079
_refine_ls_extinction_coef 0.022(4)
_refine_ls_extinction_expression Fc^*^=kFc[1+0.001xFc^2^\l^3^/sin(2\q)]^-1/4^
_refine_ls_extinction_method SHELXL
_refine_ls_goodness_of_fit_ref 1.105
_refine_ls_hydrogen_treatment mixed
_refine_ls_matrix_type full
_refine_ls_number_parameters 362
_refine_ls_number_reflns 3334
_refine_ls_number_restraints 95
_refine_ls_restrained_S_all 1.092
_refine_ls_R_factor_all 0.0850
_refine_ls_R_factor_gt 0.0758
_refine_ls_shift/su_max 0.009
_refine_ls_shift/su_mean 0.003
_refine_ls_structure_factor_coef Fsqd
_refine_ls_weighting_details 'calc w=1/[\s^2^(Fo^2^)+(0.0938P)^2^+0.7097P] where P=(Fo^2^+2Fc^2^)/3'
_refine_ls_weighting_scheme calc
_refine_ls_wR_factor_gt 0.1885
_refine_ls_wR_factor_ref 0.1986
_reflns_number_gt 2766
_reflns_number_total 3334
_reflns_threshold_expression >2sigma(I)
_cod_data_source_file ja026548i_s5.cif
_cod_data_source_block comp6
_cod_database_code 4115164

loop_
_symmetry_equiv_pos_as_xyz
'x, y, z'
'-x, -y, -z'

loop_
_atom_site_label
_atom_site_type_symbol
_atom_site_fract_x
_atom_site_fract_y
_atom_site_fract_z
_atom_site_U_iso_or_equiv
_atom_site_adp_type
_atom_site_occupancy
_atom_site_symmetry_multiplicity
_atom_site_calc_flag
_atom_site_refinement_flags
_atom_site_disorder_assembly
_atom_site_disorder_group
O1 O 0.7088(2) 0.8650(2) 0.34925(16) 0.0546(6) Uani 1 1 d U . .
O2 O 0.7995(2) 0.6111(2) 0.38999(14) 0.0474(5) Uani 1 1 d U . .
N1 N 0.7364(2) 0.8190(2) -0.31341(16) 0.0391(5) Uani 1 1 d U . .
N2 N 0.7528(2) 0.7364(2) 0.32372(15) 0.0348(5) Uani 1 1 d U . .
C1 C 0.7280(3) 0.8301(3) -0.20827(19) 0.0361(6) Uani 1 1 d U . .
H1A H 0.6846 0.9320 -0.1930 0.043 Uiso 1 1 calc R . .
C2 C 0.7759(3) 0.7092(3) -0.12315(19) 0.0354(6) Uani 1 1 d U . .
H2A H 0.8228 0.6073 -0.1380 0.042 Uiso 1 1 calc R . .
C3 C 0.7601(3) 0.7251(3) -0.00980(18) 0.0322(5) Uani 1 1 d U . .
C4 C 0.6962(3) 0.8673(3) 0.02657(19) 0.0366(6) Uani 1 1 d U . .
H4A H 0.6550 0.9619 -0.0247 0.044 Uiso 1 1 calc R . .
C5 C 0.6921(3) 0.8722(3) 0.13571(19) 0.0326(5) Uani 1 1 d U . .
H5A H 0.6494 0.9690 0.1586 0.039 Uiso 1 1 calc R . .
C6 C 0.7514(2) 0.7332(2) 0.21088(17) 0.0265(5) Uani 1 1 d U . .
C7 C 0.8109(2) 0.5910(2) 0.17814(18) 0.0291(5) Uani 1 1 d U . .
H7A H 0.8492 0.4961 0.2301 0.035 Uiso 1 1 calc R . .
C8 C 0.8137(3) 0.5890(3) 0.06962(19) 0.0325(5) Uani 1 1 d U . .
H8A H 0.8538 0.4911 0.0482 0.039 Uiso 1 1 calc R . .
C9 C 0.6879(4) 0.9571(3) -0.3988(2) 0.0545(7) Uani 1 1 d U . .
H9A H 0.6403 1.0488 -0.3656 0.082 Uiso 1 1 calc R . .
H9B H 0.6118 0.9435 -0.4344 0.082 Uiso 1 1 calc R . .
H9C H 0.7785 0.9732 -0.4546 0.082 Uiso 1 1 calc R . .
C10 C 0.8099(3) 0.6711(3) -0.3475(2) 0.0441(6) Uani 1 1 d U . .
H10A H 0.8369 0.5862 -0.2822 0.066 Uiso 1 1 calc R . .
H10B H 0.9046 0.6783 -0.4013 0.066 Uiso 1 1 calc R . .
H10C H 0.7379 0.6489 -0.3820 0.066 Uiso 1 1 calc R . .
O1' O 0.1481(6) 0.8339(8) -0.3546(6) 0.0488(13) Uani 0.67 1 d PU A 1
O2' O 0.4014(5) 0.7546(7) -0.3692(5) 0.0468(12) Uani 0.67 1 d PU A 1
N2' N 0.2689(9) 0.7883(15) -0.3129(10) 0.0346(17) Uani 0.67 1 d PU A 1
N1' N 0.2912(7) 0.6985(7) 0.3252(5) 0.0338(12) Uani 0.67 1 d PU A 1
C1' C 0.3126(5) 0.6995(4) 0.2153(3) 0.0302(7) Uani 0.67 1 d PU A 1
H1'A H 0.4162 0.6582 0.1809 0.036 Uiso 0.67 1 calc PR A 1
C2' C 0.2004(5) 0.7538(4) 0.1503(4) 0.0302(7) Uani 0.67 1 d PU A 1
H2'A H 0.0962 0.7915 0.1850 0.036 Uiso 0.67 1 calc PR A 1
C3' C 0.2257(8) 0.7592(9) 0.0321(6) 0.0241(14) Uani 0.67 1 d PU A 1
C4' C 0.0947(12) 0.8192(19) -0.0235(9) 0.0300(18) Uani 0.67 1 d PU A 1
H4'A H -0.0062 0.8511 0.0180 0.036 Uiso 0.67 1 calc PR A 1
C7' C 0.3894(15) 0.716(2) -0.1459(9) 0.028(2) Uani 0.67 1 d PU A 1
H7'A H 0.4887 0.6808 -0.1885 0.033 Uiso 0.67 1 calc PR A 1
C8' C 0.3721(11) 0.7060(13) -0.0321(7) 0.0253(16) Uani 0.67 1 d PU A 1
H8'A H 0.4618 0.6621 0.0033 0.030 Uiso 0.67 1 calc PR A 1
C9' C 0.1346(8) 0.7512(9) 0.3865(5) 0.0396(15) Uani 0.67 1 d PU A 1
H9'A H 0.0626 0.8139 0.3338 0.059 Uiso 0.67 1 calc PR A 1
H9'B H 0.1359 0.8157 0.4352 0.059 Uiso 0.67 1 calc PR A 1
H9'C H 0.1004 0.6594 0.4317 0.059 Uiso 0.67 1 calc PR A 1
C10' C 0.4134(9) 0.6024(8) 0.3923(6) 0.0399(14) Uani 0.67 1 d PU A 1
H10D H 0.5133 0.5759 0.3430 0.060 Uiso 0.67 1 calc PR A 1
H10E H 0.3880 0.5054 0.4361 0.060 Uiso 0.67 1 calc PR A 1
H10F H 0.4208 0.6617 0.4425 0.060 Uiso 0.67 1 calc PR A 1
O1'A O 0.0852(11) 0.8720(15) -0.3372(11) 0.048(2) Uani 0.33 1 d PU A 2
O2'A O 0.3356(12) 0.7655(14) -0.3804(10) 0.047(2) Uani 0.33 1 d PU A 2
C1'A C 0.1995(9) 0.7448(7) 0.2240(7) 0.0268(13) Uani 0.33 1 d PU A 2
H1'B H 0.0958 0.7934 0.2096 0.032 Uiso 0.33 1 calc PR A 2
C2'A C 0.3078(9) 0.7029(7) 0.1368(6) 0.0250(12) Uani 0.33 1 d PU A 2
H2'B H 0.4109 0.6506 0.1517 0.030 Uiso 0.33 1 calc PR A 2
C3'A C 0.2839(16) 0.7292(18) 0.0221(14) 0.023(3) Uani 0.33 1 d PU A 2
C4'A C 0.132(2) 0.804(3) -0.0076(14) 0.020(3) Uani 0.33 1 d PU A 2
H4'B H 0.0451 0.8365 0.0470 0.024 Uiso 0.33 1 calc PR A 2
C7'A C 0.381(4) 0.715(5) -0.169(2) 0.033(4) Uani 0.33 1 d PU A 2
H7'B H 0.4669 0.6834 -0.2243 0.040 Uiso 0.33 1 calc PR A 2
C8'A C 0.407(2) 0.685(3) -0.0610(16) 0.028(3) Uani 0.33 1 d PU A 2
H8'B H 0.5086 0.6344 -0.0435 0.033 Uiso 0.33 1 calc PR A 2
C9'A C 0.0895(17) 0.7386(19) 0.4194(12) 0.043(3) Uani 0.33 1 d PU A 2
H9'D H -0.0068 0.7967 0.3887 0.065 Uiso 0.33 1 calc PR A 2
H9'E H 0.1033 0.7947 0.4693 0.065 Uiso 0.33 1 calc PR A 2
H9'F H 0.0837 0.6330 0.4612 0.065 Uiso 0.33 1 calc PR A 2
C10A C 0.3746(16) 0.6411(15) 0.3609(9) 0.030(2) Uani 0.33 1 d PU A 2
H10G H 0.4536 0.6347 0.2939 0.045 Uiso 0.33 1 calc PR A 2
H10H H 0.3746 0.5346 0.4041 0.045 Uiso 0.33 1 calc PR A 2
H10I H 0.3983 0.6973 0.4062 0.045 Uiso 0.33 1 calc PR A 2
N1'A N 0.2216(12) 0.7255(13) 0.3286(10) 0.029(2) Uani 0.33 1 d PU A 2
N2'A N 0.2185(18) 0.814(3) -0.3162(18) 0.029(3) Uani 0.33 1 d PU A 2
C5' C 0.1092(3) 0.8316(2) -0.1294(2) 0.0325(5) Uani 1 1 d U . .
H5'A H 0.0181 0.8779 -0.1632 0.039 Uiso 1 1 calc R A 1
C6' C 0.2496(3) 0.7814(2) -0.19618(17) 0.0289(5) Uani 1 1 d U A .

loop_
_atom_site_aniso_label
_atom_site_aniso_U_11
_atom_site_aniso_U_22
_atom_site_aniso_U_33
_atom_site_aniso_U_23
_atom_site_aniso_U_13
_atom_site_aniso_U_12
O1 0.0790(14) 0.0506(11) 0.0433(11) -0.0272(9) -0.0081(9) -0.0174(10)
O2 0.0629(12) 0.0519(11) 0.0301(9) -0.0032(8) -0.0166(8) -0.0184(9)
N1 0.0484(12) 0.0467(12) 0.0296(10) -0.0123(9) -0.0083(9) -0.0185(9)
N2 0.0419(11) 0.0392(11) 0.0279(10) -0.0094(9) -0.0063(8) -0.0156(9)
C1 0.0435(13) 0.0364(13) 0.0347(12) -0.0092(10) -0.0099(10) -0.0161(10)
C2 0.0401(13) 0.0305(12) 0.0380(13) -0.0086(10) -0.0086(10) -0.0109(10)
C3 0.0351(12) 0.0378(12) 0.0312(12) -0.0078(10) -0.0068(9) -0.0189(10)
C4 0.0432(13) 0.0329(12) 0.0338(12) 0.0047(9) -0.0155(10) -0.0148(10)
C5 0.0376(12) 0.0229(10) 0.0399(12) -0.0080(9) -0.0096(10) -0.0087(9)
C6 0.0326(11) 0.0267(11) 0.0246(10) -0.0068(8) -0.0061(8) -0.0121(9)
C7 0.0341(11) 0.0244(10) 0.0306(11) -0.0042(8) -0.0076(9) -0.0106(9)
C8 0.0399(12) 0.0314(11) 0.0335(12) -0.0119(9) -0.0057(9) -0.0157(9)
C9 0.081(2) 0.0409(15) 0.0436(15) -0.0097(12) -0.0191(14) -0.0133(14)
C10 0.0658(17) 0.0389(13) 0.0314(12) -0.0038(10) -0.0158(11) -0.0178(12)
O1' 0.057(4) 0.062(3) 0.037(3) -0.004(2) -0.024(3) -0.023(3)
O2' 0.058(3) 0.0427(19) 0.036(2) -0.0160(15) 0.001(2) -0.009(2)
N2' 0.051(4) 0.023(4) 0.034(3) -0.003(2) -0.019(3) -0.010(4)
N1' 0.037(3) 0.037(3) 0.029(2) -0.0081(18) -0.010(3) -0.009(3)
C1' 0.041(2) 0.0235(16) 0.029(2) -0.0069(13) -0.0059(16) -0.0115(15)
C2' 0.033(2) 0.0243(17) 0.033(2) -0.0074(15) -0.0067(17) -0.0060(16)
C3' 0.029(4) 0.016(3) 0.030(2) -0.0043(18) -0.007(3) -0.009(3)
C4' 0.030(4) 0.025(3) 0.039(3) -0.005(3) -0.012(2) -0.010(3)
C7' 0.029(3) 0.020(3) 0.033(5) -0.006(4) -0.008(3) -0.005(2)
C8' 0.030(5) 0.020(3) 0.026(4) -0.005(3) -0.008(3) -0.006(3)
C9' 0.044(4) 0.051(3) 0.030(3) -0.012(3) -0.008(3) -0.019(3)
C10' 0.049(3) 0.041(3) 0.032(3) -0.001(2) -0.016(2) -0.015(3)
O1'A 0.045(5) 0.055(6) 0.044(5) 0.000(4) -0.017(4) -0.018(5)
O2'A 0.062(6) 0.044(4) 0.029(4) -0.018(3) 0.002(5) -0.006(5)
C1'A 0.029(4) 0.018(3) 0.036(4) -0.003(3) -0.016(3) -0.006(3)
C2'A 0.028(4) 0.012(3) 0.033(4) -0.002(2) -0.014(3) 0.000(3)
C3'A 0.020(8) 0.016(6) 0.032(5) -0.006(4) -0.008(5) -0.001(6)
C4'A 0.023(8) 0.023(7) 0.019(5) -0.012(5) -0.001(4) -0.009(7)
C7'A 0.048(6) 0.028(6) 0.030(7) -0.005(7) -0.012(5) -0.018(5)
C8'A 0.025(6) 0.027(8) 0.028(7) -0.005(6) -0.001(5) -0.007(5)
C9'A 0.039(7) 0.039(5) 0.042(7) 0.005(5) -0.001(4) -0.015(5)
C10A 0.036(7) 0.036(7) 0.020(6) -0.012(5) -0.010(4) -0.005(5)
N1'A 0.029(6) 0.031(5) 0.026(4) -0.005(3) -0.008(5) -0.007(5)
N2'A 0.043(8) 0.015(6) 0.024(4) 0.000(4) -0.010(5) -0.005(7)
C5' 0.0348(12) 0.0230(10) 0.0418(13) -0.0043(9) -0.0113(10) -0.0098(9)
C6' 0.0438(13) 0.0217(10) 0.0254(11) -0.0050(8) -0.0081(9) -0.0132(9)

loop_
_atom_type_symbol
_atom_type_description
_atom_type_scat_dispersion_real
_atom_type_scat_dispersion_imag
_atom_type_scat_source
C C 0.0033 0.0016 'International Tables Vol C Tables 4.2.6.8 and 6.1.1.4'
H H 0.0000 0.0000 'International Tables Vol C Tables 4.2.6.8 and 6.1.1.4'
N N 0.0061 0.0033 'International Tables Vol C Tables 4.2.6.8 and 6.1.1.4'
O O 0.0106 0.0060 'International Tables Vol C Tables 4.2.6.8 and 6.1.1.4'

loop_
_geom_angle_atom_site_label_1
_geom_angle_atom_site_label_2
_geom_angle_atom_site_label_3
_geom_angle
C1 N1 C9 120.8(2)
C1 N1 C10 121.7(2)
C9 N1 C10 117.2(2)
O2 N2 O1 122.67(19)
O2 N2 C6 118.79(19)
O1 N2 C6 118.53(19)
N1 C1 C2 125.6(2)
C1 C2 C3 124.1(2)
C8 C3 C4 116.9(2)
C8 C3 C2 117.5(2)
C4 C3 C2 125.6(2)
C5 C4 C3 121.6(2)
C6 C5 C4 119.1(2)
C7 C6 C5 120.5(2)
C7 C6 N2 119.46(19)
C5 C6 N2 120.00(19)
C8 C7 C6 119.3(2)
C7 C8 C3 122.5(2)
O1' N2' O2' 122.4(9)
O1' N2' C6' 116.6(8)
O2' N2' C6' 120.9(6)
C1' N1' C9' 120.6(5)
C1' N1' C10' 120.4(5)
C9' N1' C10' 116.4(6)
C2' C1' N1' 126.2(5)
C1' C2' C3' 125.6(5)
C8' C3' C4' 116.9(7)
C8' C3' C2' 124.7(6)
C4' C3' C2' 118.3(6)
C5' C4' C3' 121.6(9)
C8' C7' C6' 117.1(10)
C7' C8' C3' 122.1(9)
N1'A C1'A C2'A 127.6(9)
C1'A C2'A C3'A 127.3(9)
C8'A C3'A C4'A 118.1(15)
C8'A C3'A C2'A 121.6(13)
C4'A C3'A C2'A 120.3(12)
C3'A C4'A C5' 119.4(13)
C6' C7'A C8'A 122(3)
C7'A C8'A C3'A 120(2)
C1'A N1'A C10A 120.2(10)
C1'A N1'A C9'A 120.5(11)
C10A N1'A C9'A 116.2(11)
O2'A N2'A O1'A 126.6(19)
O2'A N2'A C6' 112.9(12)
O1'A N2'A C6' 120.3(14)
C4' C5' C6' 123.8(5)
C4' C5' C4'A 12.6(10)
C6' C5' C4'A 111.2(7)
C7'A C6' C5' 128.6(13)
C7'A C6' N2' 106.1(14)
C5' C6' N2' 125.2(3)
C7'A C6' C7' 10.8(18)
C5' C6' C7' 118.3(5)
N2' C6' C7' 116.5(6)
C7'A C6' N2'A 123.0(15)
C5' C6' N2'A 108.3(6)
N2' C6' N2'A 16.9(7)
C7' C6' N2'A 133.4(7)

loop_
_geom_bond_atom_site_label_1
_geom_bond_atom_site_label_2
_geom_bond_distance
O1 N2 1.235(3)
O2 N2 1.231(3)
N1 C1 1.351(3)
N1 C9 1.436(3)
N1 C10 1.449(3)
N2 C6 1.446(3)
C1 C2 1.348(3)
C2 C3 1.458(3)
C3 C8 1.392(3)
C3 C4 1.413(3)
C4 C5 1.392(3)
C5 C6 1.392(3)
C6 C7 1.390(3)
C7 C8 1.378(3)
O1' N2' 1.243(8)
O2' N2' 1.248(11)
N2' C6' 1.436(12)
N1' C1' 1.359(6)
N1' C9' 1.464(7)
N1' C10' 1.465(6)
C1' C2' 1.354(6)
C2' C3' 1.451(8)
C3' C8' 1.411(7)
C3' C4' 1.417(7)
C4' C5' 1.295(10)
C7' C8' 1.395(10)
C7' C6' 1.447(11)
O1'A N2'A 1.228(17)
O2'A N2'A 1.22(2)
C1'A N1'A 1.345(14)
C1'A C2'A 1.353(11)
C2'A C3'A 1.466(17)
C3'A C8'A 1.388(14)
C3'A C4'A 1.434(16)
C4'A C5' 1.547(16)
C7'A C6' 1.25(3)
C7'A C8'A 1.38(2)
C9'A N1'A 1.462(12)
C10A N1'A 1.460(12)
N2'A C6' 1.55(2)
C5' C6' 1.383(3)
